data_4077062
loop_
_publ_author_name
'Liu, Sheng Hua'
'Ng, Sze Ming'
'Wen, Ting Bin'
'Zhou, Zhong Yuan'
'Lin, Zhenyang'
'Lau, Chak Po'
'Jia, Guochen'

_publ_section_title
;
 Synthesis and Protonation of [RuH(NBD)(2,6-(Ph2PCH2)2C6H3)]
;
_journal_issue 20
_journal_name_full Organometallics
_journal_page_first 4281
_journal_paper_doi 10.1021/om020521q
_journal_volume 21
_journal_year 2002
_chemical_formula_sum 'C42 H38 F3 N O3 P2 Ru S'
_chemical_formula_weight 856.80
_chemical_name_systematic
; 
 ? 
;
_space_group_IT_number 14
_symmetry_cell_setting monoclinic
_symmetry_space_group_name_Hall '-P 2ybc'
_symmetry_space_group_name_H-M 'P 1 21/c 1'
_atom_sites_solution_hydrogens geom
_atom_sites_solution_primary direct
_atom_sites_solution_secondary difmap
_audit_creation_method SHELXL-97
_cell_angle_alpha 90.00
_cell_angle_beta 104.142(3)
_cell_angle_gamma 90.00
_cell_formula_units_Z 4
_cell_length_a 15.318(3)
_cell_length_b 14.450(2)
_cell_length_c 17.763(3)
_cell_measurement_temperature 293(2)
_cell_volume 3812.6(11)
_computing_cell_refinement 'BRUKER SMART'
_computing_data_collection 'BRUKER SMART'
_computing_data_reduction SHELXTL
_computing_molecular_graphics SHELXTL
_computing_publication_material SHELXTL
_computing_structure_refinement 'SHELXL-97 (Sheldrick, 1997)'
_computing_structure_solution 'SHELXS-97 (Sheldrick, 1990)'
_diffrn_ambient_temperature 293(2)
_diffrn_measured_fraction_theta_full 0.997
_diffrn_measured_fraction_theta_max 0.997
_diffrn_measurement_device_type 'Bruker Smart CCD Area detector'
_diffrn_measurement_method \w
_diffrn_radiation_monochromator graphite
_diffrn_radiation_source 'fine-focus sealed tube'
_diffrn_radiation_type MoK\a
_diffrn_radiation_wavelength 0.71073
_diffrn_reflns_av_R_equivalents 0.0342
_diffrn_reflns_av_sigmaI/netI 0.0500
_diffrn_reflns_limit_h_max 19
_diffrn_reflns_limit_h_min -13
_diffrn_reflns_limit_k_max 18
_diffrn_reflns_limit_k_min -18
_diffrn_reflns_limit_l_max 20
_diffrn_reflns_limit_l_min -23
_diffrn_reflns_number 25335
_diffrn_reflns_theta_full 27.54
_diffrn_reflns_theta_max 27.54
_diffrn_reflns_theta_min 1.37
_exptl_absorpt_coefficient_mu 0.605
_exptl_absorpt_correction_T_max 1.0000
_exptl_absorpt_correction_T_min 0.8047
_exptl_absorpt_correction_type 'Empirical based on SADABS'
_exptl_absorpt_process_details SADABS
_exptl_crystal_colour Yellow
_exptl_crystal_density_diffrn 1.493
_exptl_crystal_density_method 'not measured'
_exptl_crystal_description block-shaped
_exptl_crystal_F_000 1752
_exptl_crystal_size_max 0.35
_exptl_crystal_size_mid 0.35
_exptl_crystal_size_min 0.12
_refine_diff_density_max 1.391
_refine_diff_density_min -0.817
_refine_diff_density_rms 0.091
_refine_ls_extinction_method none
_refine_ls_goodness_of_fit_ref 1.042
_refine_ls_hydrogen_treatment mixed
_refine_ls_matrix_type full
_refine_ls_number_parameters 478
_refine_ls_number_reflns 8758
_refine_ls_number_restraints 6
_refine_ls_restrained_S_all 1.095
_refine_ls_R_factor_all 0.0753
_refine_ls_R_factor_gt 0.0474
_refine_ls_shift/su_max 0.001
_refine_ls_shift/su_mean 0.000
_refine_ls_structure_factor_coef Fsqd
_refine_ls_weighting_details 'calc w=1/[\s^2^(Fo^2^)+(0.0887P)^2^+0.0000P] where P=(Fo^2^+2Fc^2^)/3'
_refine_ls_weighting_scheme calc
_refine_ls_wR_factor_gt 0.1384
_refine_ls_wR_factor_ref 0.1549
_reflns_number_gt 5834
_reflns_number_total 8758
_reflns_threshold_expression >2sigma(I)
_cod_data_source_file om020521q.cif
_cod_data_source_block '[Ru(MeCN)(NBD)(PCP)](OTf)'
_cod_depositor_comments
;
The following automatic conversions were performed:

'_symmetry_cell_setting' value 'Monoclinic' changed to 'monoclinic'
according to /home/saulius/struct/CIF-dictionaries/cif_core.dic
dictionary named 'cif_core.dic' version 2.4.1 from 2010-06-29.

Automatic conversion script
Id: cif_fix_values 1715 2011-07-08 13:25:40Z adriana 
;
_cod_original_cell_volume 3812.8(10)
_cod_original_sg_symbol_H-M P21/c
_cod_database_code 4077062

loop_
_symmetry_equiv_pos_as_xyz
'x, y, z'
'-x, y+1/2, -z+1/2'
'-x, -y, -z'
'x, -y-1/2, z-1/2'

loop_
_atom_site_label
_atom_site_type_symbol
_atom_site_fract_x
_atom_site_fract_y
_atom_site_fract_z
_atom_site_U_iso_or_equiv
_atom_site_adp_type
_atom_site_occupancy
_atom_site_symmetry_multiplicity
_atom_site_calc_flag
_atom_site_refinement_flags
Ru1 Ru 0.22946(2) 0.504561(19) 0.771602(17) 0.03113(12) Uani 1 1 d .
P1 P 0.37605(7) 0.44537(7) 0.78327(6) 0.0369(2) Uani 1 1 d .
P2 P 0.09021(7) 0.56691(7) 0.70103(6) 0.0338(2) Uani 1 1 d .
N1 N 0.2849(2) 0.6170(2) 0.73108(18) 0.0369(8) Uani 1 1 d .
C1 C 0.2103(3) 0.4382(2) 0.6630(2) 0.0364(9) Uani 1 1 d .
C2 C 0.2840(3) 0.4027(3) 0.6364(2) 0.0399(9) Uani 1 1 d .
C3 C 0.2703(4) 0.3560(3) 0.5648(2) 0.0509(12) Uani 1 1 d .
H3A H 0.3192 0.3329 0.5484 0.061 Uiso 1 1 calc R
C4 C 0.1842(4) 0.3446(3) 0.5190(3) 0.0538(12) Uani 1 1 d .
H4A H 0.1751 0.3128 0.4722 0.065 Uiso 1 1 calc R
C5 C 0.1120(3) 0.3801(3) 0.5422(2) 0.0476(11) Uani 1 1 d .
H5A H 0.0544 0.3727 0.5106 0.057 Uiso 1 1 calc R
C6 C 0.1235(3) 0.4273(3) 0.6126(2) 0.0390(9) Uani 1 1 d .
C7 C 0.3777(3) 0.4222(3) 0.6819(2) 0.0458(10) Uani 1 1 d .
H7A H 0.4015 0.4754 0.6603 0.055 Uiso 1 1 calc R
H7B H 0.4161 0.3695 0.6795 0.055 Uiso 1 1 calc R
C8 C 0.0445(3) 0.4715(3) 0.6335(3) 0.0435(10) Uani 1 1 d .
H8A H 0.0132 0.4270 0.6583 0.052 Uiso 1 1 calc R
H8B H 0.0027 0.4953 0.5874 0.052 Uiso 1 1 calc R
C11 C 0.4753(3) 0.5194(3) 0.8178(3) 0.0405(10) Uani 1 1 d .
C12 C 0.4728(3) 0.6040(3) 0.8530(2) 0.0430(10) Uani 1 1 d .
H12A H 0.4183 0.6275 0.8588 0.052 Uiso 1 1 calc R
C13 C 0.5517(3) 0.6546(3) 0.8800(3) 0.0505(11) Uani 1 1 d .
H13A H 0.5494 0.7120 0.9030 0.061 Uiso 1 1 calc R
C14 C 0.6330(3) 0.6202(3) 0.8726(3) 0.0563(12) Uani 1 1 d .
H14A H 0.6857 0.6536 0.8915 0.068 Uiso 1 1 calc R
C15 C 0.6357(3) 0.5354(4) 0.8369(3) 0.0602(13) Uani 1 1 d .
H15A H 0.6904 0.5119 0.8317 0.072 Uiso 1 1 calc R
C16 C 0.5582(3) 0.4862(3) 0.8093(3) 0.0540(12) Uani 1 1 d .
H16A H 0.5606 0.4299 0.7846 0.065 Uiso 1 1 calc R
C21 C 0.4137(3) 0.3378(3) 0.8350(2) 0.0396(9) Uani 1 1 d .
C22 C 0.4698(3) 0.3378(3) 0.9091(2) 0.0448(10) Uani 1 1 d .
H22A H 0.4912 0.3936 0.9325 0.054 Uiso 1 1 calc R
C23 C 0.4941(3) 0.2562(3) 0.9486(3) 0.0570(12) Uani 1 1 d .
H23A H 0.5308 0.2571 0.9987 0.068 Uiso 1 1 calc R
C24 C 0.4639(4) 0.1733(3) 0.9138(3) 0.0637(14) Uani 1 1 d .
H24A H 0.4806 0.1180 0.9401 0.076 Uiso 1 1 calc R
C25 C 0.4094(4) 0.1727(3) 0.8406(4) 0.0691(15) Uani 1 1 d .
H25A H 0.3896 0.1164 0.8170 0.083 Uiso 1 1 calc R
C26 C 0.3832(3) 0.2537(3) 0.8009(3) 0.0527(12) Uani 1 1 d .
H26A H 0.3452 0.2522 0.7514 0.063 Uiso 1 1 calc R
C31 C 0.0974(3) 0.6641(3) 0.6367(2) 0.0384(9) Uani 1 1 d .
C32 C 0.1281(3) 0.6507(3) 0.5706(3) 0.0503(11) Uani 1 1 d .
H32A H 0.1453 0.5918 0.5590 0.060 Uiso 1 1 calc R
C33 C 0.1336(4) 0.7238(4) 0.5212(3) 0.0648(14) Uani 1 1 d .
H33A H 0.1529 0.7130 0.4762 0.078 Uiso 1 1 calc R
C34 C 0.1113(4) 0.8100(4) 0.5380(3) 0.0726(16) Uani 1 1 d .
H34A H 0.1156 0.8588 0.5050 0.087 Uiso 1 1 calc R
C35 C 0.0825(5) 0.8256(4) 0.6034(4) 0.100(3) Uani 1 1 d .
H35A H 0.0665 0.8852 0.6148 0.121 Uiso 1 1 calc R
C36 C 0.0766(5) 0.7539(3) 0.6530(4) 0.084(2) Uani 1 1 d .
H36A H 0.0584 0.7660 0.6983 0.100 Uiso 1 1 calc R
C41 C 0.0006(3) 0.6032(3) 0.7459(2) 0.0389(9) Uani 1 1 d .
C42 C -0.0835(3) 0.5629(4) 0.7275(3) 0.0630(14) Uani 1 1 d .
H42A H -0.0963 0.5159 0.6906 0.076 Uiso 1 1 calc R
C43 C -0.1493(4) 0.5922(5) 0.7638(4) 0.092(2) Uani 1 1 d .
H43A H -0.2056 0.5640 0.7518 0.111 Uiso 1 1 calc R
C44 C -0.1317(4) 0.6623(5) 0.8174(4) 0.090(2) Uani 1 1 d .
H44A H -0.1765 0.6825 0.8407 0.108 Uiso 1 1 calc R
C45 C -0.0484(4) 0.7029(4) 0.8369(3) 0.0612(13) Uani 1 1 d .
H45A H -0.0362 0.7500 0.8736 0.073 Uiso 1 1 calc R
C46 C 0.0174(3) 0.6734(3) 0.8015(2) 0.0446(10) Uani 1 1 d .
H46A H 0.0740 0.7009 0.8149 0.054 Uiso 1 1 calc R
C51 C 0.2809(3) 0.5144(3) 0.9057(2) 0.0455(10) Uani 1 1 d .
H51A H 0.3375 0.5450 0.9314 0.055 Uiso 1 1 calc R
C52 C 0.2005(3) 0.5598(3) 0.8852(2) 0.0421(10) Uani 1 1 d .
H52A H 0.1944 0.6259 0.8950 0.050 Uiso 1 1 calc R
C53 C 0.1266(3) 0.4892(3) 0.8881(3) 0.0434(10) Uani 1 1 d .
H53A H 0.0676 0.5134 0.8906 0.052 Uiso 1 1 calc R
C54 C 0.1304(3) 0.4262(3) 0.8195(2) 0.0417(10) Uani 1 1 d .
H54A H 0.0762 0.3985 0.7861 0.050 Uiso 1 1 calc R
C55 C 0.2114(3) 0.3797(3) 0.8395(2) 0.0462(10) Uani 1 1 d .
H55A H 0.2187 0.3167 0.8214 0.055 Uiso 1 1 calc R
C56 C 0.2594(3) 0.4135(3) 0.9221(2) 0.0506(11) Uani 1 1 d .
H56A H 0.3090 0.3755 0.9518 0.061 Uiso 1 1 calc R
C57 C 0.1780(3) 0.4283(3) 0.9570(3) 0.0558(12) Uani 1 1 d .
H57A H 0.1931 0.4615 1.0060 0.067 Uiso 1 1 calc R
H57B H 0.1466 0.3713 0.9623 0.067 Uiso 1 1 calc R
C61 C 0.3130(3) 0.6772(3) 0.7037(3) 0.0446(10) Uani 1 1 d .
C62 C 0.3483(4) 0.7548(3) 0.6685(3) 0.0718(16) Uani 1 1 d .
H62A H 0.4047 0.7687 0.6997 0.086 Uiso 1 1 d R
H62B H 0.3526 0.7265 0.6170 0.086 Uiso 1 1 d R
H62C H 0.3083 0.8041 0.6628 0.086 Uiso 1 1 d R
S1 S 0.28517(15) 0.65235(10) 0.35431(9) 0.0834(5) Uani 1 1 d D
O1 O 0.2876(4) 0.6042(4) 0.2865(3) 0.1292(19) Uani 1 1 d D
O2 O 0.1906(4) 0.6692(6) 0.3495(4) 0.191(4) Uani 1 1 d D
O3 O 0.3337(7) 0.7295(4) 0.3823(4) 0.221(5) Uani 1 1 d D
C01 C 0.3135(4) 0.5723(3) 0.4287(3) 0.0818(19) Uani 1 1 d D
F1 F 0.3164(3) 0.6008(3) 0.4993(2) 0.1243(15) Uani 1 1 d D
F2 F 0.2673(5) 0.4960(4) 0.4168(4) 0.243(5) Uani 1 1 d D
F3 F 0.3966(4) 0.5434(5) 0.4394(4) 0.209(3) Uani 1 1 d D

loop_
_atom_site_aniso_label
_atom_site_aniso_U_11
_atom_site_aniso_U_22
_atom_site_aniso_U_33
_atom_site_aniso_U_23
_atom_site_aniso_U_13
_atom_site_aniso_U_12
Ru1 0.03224(19) 0.02976(18) 0.03150(18) 0.00021(12) 0.00799(13) 0.00107(12)
P1 0.0374(6) 0.0362(5) 0.0371(6) 0.0001(4) 0.0093(4) 0.0066(4)
P2 0.0317(5) 0.0329(5) 0.0364(5) 0.0013(4) 0.0078(4) -0.0004(4)
N1 0.0339(19) 0.0348(17) 0.0417(19) -0.0025(14) 0.0090(15) -0.0002(14)
C1 0.049(3) 0.0285(18) 0.032(2) -0.0001(15) 0.0110(18) -0.0005(17)
C2 0.053(3) 0.0329(19) 0.035(2) 0.0029(16) 0.0120(19) 0.0062(18)
C3 0.073(3) 0.042(2) 0.041(2) -0.0004(19) 0.021(2) 0.012(2)
C4 0.078(4) 0.047(2) 0.038(2) -0.010(2) 0.016(2) 0.000(2)
C5 0.058(3) 0.038(2) 0.041(2) -0.0029(19) -0.001(2) -0.007(2)
C6 0.045(2) 0.033(2) 0.038(2) 0.0032(17) 0.0090(18) -0.0002(18)
C7 0.046(3) 0.054(3) 0.041(2) 0.002(2) 0.0170(19) 0.012(2)
C8 0.041(3) 0.040(2) 0.044(2) -0.0016(19) 0.0014(19) -0.0080(19)
C11 0.033(2) 0.042(2) 0.046(2) 0.0053(18) 0.0083(18) 0.0053(17)
C12 0.037(2) 0.049(2) 0.043(2) -0.0026(19) 0.0088(18) 0.0024(19)
C13 0.053(3) 0.055(3) 0.046(3) -0.003(2) 0.015(2) -0.003(2)
C14 0.047(3) 0.067(3) 0.052(3) 0.009(2) 0.007(2) -0.014(2)
C15 0.040(3) 0.068(3) 0.077(4) 0.008(3) 0.023(3) 0.001(2)
C16 0.044(3) 0.048(3) 0.073(3) 0.000(2) 0.020(2) 0.006(2)
C21 0.040(2) 0.037(2) 0.043(2) -0.0011(17) 0.0120(18) 0.0099(17)
C22 0.047(3) 0.046(2) 0.043(2) 0.0004(19) 0.013(2) 0.008(2)
C23 0.057(3) 0.071(3) 0.045(3) 0.013(2) 0.015(2) 0.019(3)
C24 0.069(4) 0.051(3) 0.069(3) 0.019(3) 0.013(3) 0.011(3)
C25 0.079(4) 0.039(3) 0.087(4) 0.002(3) 0.015(3) 0.000(2)
C26 0.056(3) 0.042(2) 0.056(3) -0.004(2) 0.005(2) 0.007(2)
C31 0.035(2) 0.040(2) 0.040(2) 0.0086(17) 0.0089(17) 0.0029(17)
C32 0.062(3) 0.047(2) 0.047(3) 0.004(2) 0.024(2) 0.004(2)
C33 0.079(4) 0.068(3) 0.056(3) 0.021(3) 0.033(3) 0.005(3)
C34 0.093(4) 0.054(3) 0.080(4) 0.032(3) 0.040(3) 0.014(3)
C35 0.159(7) 0.051(3) 0.123(6) 0.035(3) 0.094(5) 0.039(4)
C36 0.136(6) 0.049(3) 0.091(4) 0.018(3) 0.076(4) 0.026(3)
C41 0.032(2) 0.041(2) 0.044(2) 0.0048(18) 0.0092(17) 0.0017(17)
C42 0.043(3) 0.080(4) 0.068(3) -0.016(3) 0.017(2) -0.014(3)
C43 0.044(3) 0.127(6) 0.113(5) -0.026(5) 0.034(3) -0.019(4)
C44 0.058(4) 0.123(6) 0.103(5) -0.006(4) 0.050(4) 0.011(4)
C45 0.064(4) 0.063(3) 0.061(3) 0.000(3) 0.024(3) 0.017(3)
C46 0.045(3) 0.043(2) 0.047(2) 0.0025(19) 0.015(2) 0.0050(19)
C51 0.046(3) 0.058(3) 0.033(2) -0.0041(19) 0.0088(19) 0.002(2)
C52 0.047(3) 0.046(2) 0.036(2) -0.0053(18) 0.0145(19) -0.001(2)
C53 0.047(3) 0.047(2) 0.042(2) 0.0081(18) 0.022(2) 0.0084(19)
C54 0.048(3) 0.035(2) 0.044(2) 0.0061(18) 0.0144(19) -0.0053(18)
C55 0.059(3) 0.034(2) 0.050(3) 0.0084(19) 0.021(2) 0.007(2)
C56 0.053(3) 0.061(3) 0.040(2) 0.013(2) 0.017(2) 0.014(2)
C57 0.063(3) 0.064(3) 0.045(3) 0.016(2) 0.023(2) 0.012(2)
C61 0.037(2) 0.047(2) 0.052(3) -0.003(2) 0.016(2) -0.005(2)
C62 0.078(4) 0.056(3) 0.092(4) 0.006(3) 0.040(3) -0.016(3)
S1 0.1332(17) 0.0584(8) 0.0659(9) 0.0029(7) 0.0384(10) 0.0003(9)
O1 0.182(6) 0.140(4) 0.075(3) -0.019(3) 0.049(3) 0.013(4)
O2 0.191(7) 0.270(8) 0.113(5) 0.022(5) 0.042(5) 0.151(7)
O3 0.329(11) 0.113(4) 0.156(6) 0.050(4) -0.065(6) -0.110(6)
C01 0.108(5) 0.045(3) 0.081(4) -0.003(3) 0.000(4) 0.002(3)
F1 0.163(4) 0.145(4) 0.066(2) 0.012(2) 0.030(3) 0.020(3)
F2 0.328(10) 0.195(6) 0.136(5) 0.089(4) -0.081(5) -0.190(6)
F3 0.184(6) 0.214(6) 0.193(6) -0.032(5) -0.023(5) 0.134(6)

loop_
_atom_type_symbol
_atom_type_description
_atom_type_scat_dispersion_real
_atom_type_scat_dispersion_imag
_atom_type_scat_source
C C 0.0033 0.0016 'International Tables Vol C Tables 4.2.6.8 and 6.1.1.4'
H H 0.0000 0.0000 'International Tables Vol C Tables 4.2.6.8 and 6.1.1.4'
N N 0.0061 0.0033 'International Tables Vol C Tables 4.2.6.8 and 6.1.1.4'
O O 0.0106 0.0060 'International Tables Vol C Tables 4.2.6.8 and 6.1.1.4'
F F 0.0171 0.0103 'International Tables Vol C Tables 4.2.6.8 and 6.1.1.4'
P P 0.1023 0.0942 'International Tables Vol C Tables 4.2.6.8 and 6.1.1.4'
S S 0.1246 0.1234 'International Tables Vol C Tables 4.2.6.8 and 6.1.1.4'
Ru Ru -1.2594 0.8363 'International Tables Vol C Tables 4.2.6.8 and 6.1.1.4'

loop_
_geom_angle_atom_site_label_1
_geom_angle_atom_site_label_2
_geom_angle_atom_site_label_3
_geom_angle
N1 Ru1 C1 90.93(13)
N1 Ru1 C54 157.08(14)
C1 Ru1 C54 99.36(15)
N1 Ru1 C55 162.38(15)
C1 Ru1 C55 96.83(15)
C54 Ru1 C55 36.13(15)
N1 Ru1 C52 102.59(14)
C1 Ru1 C52 160.32(16)
C54 Ru1 C52 63.08(15)
C55 Ru1 C52 74.40(15)
N1 Ru1 C51 104.26(14)
C1 Ru1 C51 154.40(15)
C54 Ru1 C51 74.43(16)
C55 Ru1 C51 63.26(16)
C52 Ru1 C51 34.26(15)
N1 Ru1 P1 81.44(9)
C1 Ru1 P1 80.38(12)
C54 Ru1 P1 120.33(11)
C55 Ru1 P1 84.29(12)
C52 Ru1 P1 115.42(11)
C51 Ru1 P1 81.66(12)
N1 Ru1 P2 84.79(9)
C1 Ru1 P2 77.47(11)
C54 Ru1 P2 77.62(11)
C55 Ru1 P2 112.30(12)
C52 Ru1 P2 89.45(11)
C51 Ru1 P2 123.70(11)
P1 Ru1 P2 153.63(4)
C21 P1 C11 101.16(19)
C21 P1 C7 105.04(19)
C11 P1 C7 103.0(2)
C21 P1 Ru1 121.92(14)
C11 P1 Ru1 120.61(14)
C7 P1 Ru1 102.72(14)
C41 P2 C31 102.64(18)
C41 P2 C8 107.0(2)
C31 P2 C8 103.7(2)
C41 P2 Ru1 123.62(13)
C31 P2 Ru1 115.96(14)
C8 P2 Ru1 102.05(15)
C61 N1 Ru1 175.4(3)
C6 C1 C2 116.6(3)
C6 C1 Ru1 121.8(3)
C2 C1 Ru1 121.6(3)
C3 C2 C1 121.2(4)
C3 C2 C7 119.5(4)
C1 C2 C7 119.2(4)
C4 C3 C2 120.0(4)
C5 C4 C3 120.2(4)
C4 C5 C6 121.2(4)
C5 C6 C1 120.9(4)
C5 C6 C8 119.9(4)
C1 C6 C8 119.2(4)
C2 C7 P1 108.9(3)
C6 C8 P2 106.2(3)
C12 C11 C16 118.7(4)
C12 C11 P1 123.8(3)
C16 C11 P1 117.6(3)
C11 C12 C13 120.2(4)
C14 C13 C12 120.5(4)
C13 C14 C15 119.4(5)
C16 C15 C14 120.3(5)
C15 C16 C11 120.9(5)
C22 C21 C26 118.7(4)
C22 C21 P1 121.6(3)
C26 C21 P1 119.7(3)
C23 C22 C21 120.8(4)
C22 C23 C24 119.9(4)
C25 C24 C23 119.6(4)
C24 C25 C26 121.1(5)
C25 C26 C21 119.9(4)
C32 C31 C36 116.9(4)
C32 C31 P2 120.6(3)
C36 C31 P2 122.4(3)
C31 C32 C33 121.1(4)
C34 C33 C32 120.4(5)
C33 C34 C35 119.8(5)
C34 C35 C36 120.5(5)
C35 C36 C31 121.2(5)
C42 C41 C46 118.3(4)
C42 C41 P2 122.3(3)
C46 C41 P2 119.3(3)
C41 C42 C43 120.3(5)
C44 C43 C42 120.4(5)
C45 C44 C43 120.3(5)
C44 C45 C46 119.5(5)
C45 C46 C41 121.2(5)
C52 C51 C56 106.5(4)
C52 C51 Ru1 72.4(2)
C56 C51 Ru1 95.8(3)
C51 C52 C53 107.3(4)
C51 C52 Ru1 73.4(2)
C53 C52 Ru1 95.8(2)
C52 C53 C54 101.3(3)
C52 C53 C57 99.7(4)
C54 C53 C57 100.3(3)
C55 C54 C53 106.9(4)
C55 C54 Ru1 72.0(3)
C53 C54 Ru1 99.4(2)
C54 C55 C56 106.2(4)
C54 C55 Ru1 71.8(2)
C56 C55 Ru1 99.4(3)
C51 C56 C57 100.2(4)
C51 C56 C55 101.2(3)
C57 C56 C55 100.4(4)
C56 C57 C53 93.8(3)
N1 C61 C62 179.5(5)
O3 S1 O1 126.3(5)
O3 S1 O2 109.4(6)
O1 S1 O2 105.6(4)
O3 S1 C01 104.8(3)
O1 S1 C01 105.7(3)
O2 S1 C01 102.6(4)
F2 C01 F3 102.9(6)
F2 C01 F1 108.1(6)
F3 C01 F1 99.1(5)
F2 C01 S1 114.7(5)
F3 C01 S1 112.3(6)
F1 C01 S1 117.7(4)

loop_
_geom_bond_atom_site_label_1
_geom_bond_atom_site_label_2
_geom_bond_distance
Ru1 N1 2.044(3)
Ru1 C1 2.109(4)
Ru1 C54 2.223(4)
Ru1 C55 2.225(4)
Ru1 C52 2.311(4)
Ru1 C51 2.323(4)
Ru1 P1 2.3642(11)
Ru1 P2 2.3721(11)
P1 C21 1.827(4)
P1 C11 1.837(4)
P1 C7 1.837(4)
P2 C41 1.824(4)
P2 C31 1.831(4)
P2 C8 1.850(4)
N1 C61 1.133(5)
C1 C6 1.418(6)
C1 C2 1.423(6)
C2 C3 1.408(6)
C2 C7 1.492(6)
C3 C4 1.380(7)
C4 C5 1.370(7)
C5 C6 1.397(6)
C6 C8 1.493(6)
C11 C12 1.379(6)
C11 C16 1.400(7)
C12 C13 1.393(6)
C13 C14 1.376(7)
C14 C15 1.385(7)
C15 C16 1.368(7)
C21 C22 1.385(6)
C21 C26 1.385(6)
C22 C23 1.375(6)
C23 C24 1.375(7)
C24 C25 1.363(7)
C25 C26 1.375(6)
C31 C32 1.380(6)
C31 C36 1.383(6)
C32 C33 1.389(6)
C33 C34 1.344(7)
C34 C35 1.359(8)
C35 C36 1.377(7)
C41 C42 1.379(6)
C41 C46 1.396(6)
C42 C43 1.389(7)
C43 C44 1.371(9)
C44 C45 1.371(8)
C45 C46 1.379(6)
C51 C52 1.365(6)
C51 C56 1.538(6)
C52 C53 1.533(6)
C53 C54 1.535(6)
C53 C57 1.555(6)
C54 C55 1.379(6)
C55 C56 1.551(6)
C56 C57 1.539(6)
C61 C62 1.451(6)
S1 O3 1.364(5)
S1 O1 1.399(4)
S1 O2 1.450(6)
S1 C01 1.729(6)
C01 F2 1.300(6)
C01 F3 1.308(7)
C01 F1 1.311(6)
